data_1566093
loop_
_publ_author_name
'Jackl, Moritz K.'
'Seo, Hyeonglim'
'Karges, Johannes'
'Kalaj, Mark'
'Cohen, Seth M.'

_publ_section_title
;
 Salicylate Metal-Binding Isosteres as Fragments for Metalloenzyme
 Inhibition
;
_journal_name_full 'Chemical Science'
_journal_paper_doi 10.1039/D1SC06011B
_journal_year 2022
_chemical_formula_moiety 'C39 H36 B N9 O2 Zn'
_chemical_formula_sum 'C39 H36 B N9 O2 Zn'
_chemical_formula_weight 738.95
_space_group_crystal_system triclinic
_space_group_IT_number 2
_space_group_name_Hall '-P 1'
_space_group_name_H-M_alt 'P -1'
_atom_sites_solution_hydrogens mixed
_audit_block_doi 10.5517/ccdc.csd.cc292q6b
_audit_creation_date 2021-05-10
_audit_creation_method
;
Olex2 1.3
(compiled 2020.11.12 svn.r5f609507 for OlexSys, GUI svn.r6272)
;
_audit_update_record
;
2021-10-22 deposited with the CCDC.	2022-01-13 downloaded from the CCDC.
;
_cell_angle_alpha 80.236(2)
_cell_angle_beta 88.814(2)
_cell_angle_gamma 73.751(2)
_cell_formula_units_Z 2
_cell_length_a 11.4528(7)
_cell_length_b 11.6697(6)
_cell_length_c 13.8501(7)
_cell_measurement_reflns_used 9921
_cell_measurement_temperature 100.0
_cell_measurement_theta_max 25.83
_cell_measurement_theta_min 2.17
_cell_volume 1750.69(17)
_computing_cell_refinement 'SAINT V8.40A (Bruker, 2019)'
_computing_data_reduction 'SAINT V8.40A (Bruker, 2019)'
_computing_molecular_graphics 'Olex2 1.3 (Dolomanov et al., 2009)'
_computing_publication_material 'Olex2 1.3 (Dolomanov et al., 2009)'
_computing_structure_refinement 'XL  (Sheldrick, 2008)'
_diffrn_ambient_temperature 100.0
_diffrn_detector 'Bruker APEX2 area detector'
_diffrn_detector_area_resol_mean 7.9
_diffrn_detector_type 'CCD area detector'
_diffrn_measured_fraction_theta_full 0.999
_diffrn_measured_fraction_theta_max 0.998
_diffrn_measurement_device 'three-circle diffractometer'
_diffrn_measurement_device_type 'Bruker SMART APEX2 area detector'
_diffrn_measurement_method '\w and \f scans'
_diffrn_radiation_monochromator 'mirror optics'
_diffrn_radiation_probe x-ray
_diffrn_radiation_type MoK\a
_diffrn_radiation_wavelength 0.71073
_diffrn_reflns_av_R_equivalents 0.0783
_diffrn_reflns_av_unetI/netI 0.0392
_diffrn_reflns_Laue_measured_fraction_full 0.999
_diffrn_reflns_Laue_measured_fraction_max 0.998
_diffrn_reflns_limit_h_max 13
_diffrn_reflns_limit_h_min -13
_diffrn_reflns_limit_k_max 14
_diffrn_reflns_limit_k_min -14
_diffrn_reflns_limit_l_max 16
_diffrn_reflns_limit_l_min -16
_diffrn_reflns_number 54561
_diffrn_reflns_point_group_measured_fraction_full 0.999
_diffrn_reflns_point_group_measured_fraction_max 0.998
_diffrn_reflns_theta_full 25.242
_diffrn_reflns_theta_max 25.684
_diffrn_reflns_theta_min 1.845
_diffrn_source 'microfocus sealed X-ray tube'
_diffrn_source_current 50.0
_diffrn_source_power 2.5
_diffrn_source_type 'Incoatec I\ms'
_diffrn_source_voltage 50.0
_diffrn_standards_number 0
_exptl_absorpt_coefficient_mu 0.752
_exptl_absorpt_correction_T_max 0.7430
_exptl_absorpt_correction_T_min 0.7080
_exptl_absorpt_correction_type multi-scan
_exptl_absorpt_process_details
;
SADABS-2016/2 (Bruker,2016/2) was used for absorption correction.
wR2(int) was 0.0876 before and 0.0680 after correction.
The Ratio of minimum to maximum transmission is 0.9529.
The \l/2 correction factor is Not present.
;
_exptl_crystal_colour 'clear light colourless'
_exptl_crystal_colour_lustre clear
_exptl_crystal_colour_modifier light
_exptl_crystal_colour_primary colourless
_exptl_crystal_density_diffrn 1.402
_exptl_crystal_description block
_exptl_crystal_F_000 768
_exptl_crystal_size_max 0.2
_exptl_crystal_size_mid 0.04
_exptl_crystal_size_min 0.03
_refine_diff_density_max 0.332
_refine_diff_density_min -0.328
_refine_diff_density_rms 0.057
_refine_ls_extinction_method none
_refine_ls_goodness_of_fit_ref 1.034
_refine_ls_hydrogen_treatment mixed
_refine_ls_matrix_type full
_refine_ls_number_parameters 475
_refine_ls_number_reflns 6643
_refine_ls_number_restraints 0
_refine_ls_restrained_S_all 1.034
_refine_ls_R_factor_all 0.0503
_refine_ls_R_factor_gt 0.0354
_refine_ls_shift/su_max 0.001
_refine_ls_shift/su_mean 0.000
_refine_ls_structure_factor_coef Fsqd
_refine_ls_weighting_details 'w=1/[\s^2^(Fo^2^)+(0.0223P)^2^+1.5768P] where P=(Fo^2^+2Fc^2^)/3'
_refine_ls_weighting_scheme calc
_refine_ls_wR_factor_gt 0.0725
_refine_ls_wR_factor_ref 0.0803
_reflns_Friedel_coverage 0.000
_reflns_number_gt 5529
_reflns_number_total 6643
_reflns_threshold_expression 'I > 2\s(I)'
_cod_data_source_file d1sc06011b4.cif
_cod_data_source_block mkj226
_cod_database_code 1566093
_shelx_shelxl_version_number 2018/3
_shelx_space_group_comment
;
The symmetry employed for this shelxl refinement is uniquely defined
by the following loop, which should always be used as a source of
symmetry information in preference to the above space-group names.
They are only intended as comments.
;
_shelx_estimated_absorpt_t_max 0.978
_shelx_estimated_absorpt_t_min 0.864
_olex2_refinement_description
;
1. Fixed Uiso
 At 1.2 times of:
  All B(H) groups, All C(H) groups, All C(H,H) groups
 At 1.5 times of:
  All C(H,H,H) groups, All O(H) groups
2.a Ternary CH refined with riding coordinates:
 B01C(H01F)
2.b Secondary CH2 refined with riding coordinates:
 C01E(H01H,H01I), C01F(H01J,H01K)
2.c Aromatic/amide H refined with riding coordinates:
 C00E(H00E), C00G(H00G), C00K(H00K), C00L(H00L), C00M(H00M), C00R(H00R),
 C00S(H00S), C00U(H00U), C00V(H00V), C00Z(H00Z), C010(H010), C012(H012),
 C013(H013), C014(H014), C016(H016), C017(H017), C018(H018), C01A(H01D),
 C01B(H01E), C01D(H01G), C01G(H01L)
2.d Idealised Me refined as rotating group:
 C00N(H00A,H00B,H00C), C00X(H00D,H00F,H00H), C015(H01A,H01B,H01C)
;
_olex2_submission_special_instructions 'No special instructions were received'

loop_
_space_group_symop_operation_xyz
'x, y, z'
'-x, -y, -z'

loop_
_atom_site_label
_atom_site_type_symbol
_atom_site_fract_x
_atom_site_fract_y
_atom_site_fract_z
_atom_site_U_iso_or_equiv
_atom_site_adp_type
_atom_site_occupancy
_atom_site_site_symmetry_order
_atom_site_calc_flag
_atom_site_refinement_flags_posn
_atom_site_refinement_flags_adp
_atom_site_refinement_flags_occupancy
_atom_site_disorder_assembly
_atom_site_disorder_group
Zn1 Zn 0.45493(2) 0.72370(2) 0.66952(2) 0.02014(8) Uani 1 1 d . . . . .
O1 O 0.0229(2) 0.6964(3) 1.16403(14) 0.0745(8) Uani 1 1 d . . . . .
O2 O -0.02819(16) 0.85368(19) 0.94658(14) 0.0449(5) Uani 1 1 d . . . . .
H009 H 0.018(3) 0.878(3) 0.885(2) 0.067 Uiso 1 1 d . U . . .
N1 N 0.13626(17) 0.82716(18) 0.80389(14) 0.0273(4) Uani 1 1 d . . . . .
N2 N 0.20704(17) 0.82945(18) 0.72719(14) 0.0266(4) Uani 1 1 d . . . . .
N3 N 0.30612(16) 0.73384(17) 0.74096(13) 0.0238(4) Uani 1 1 d . . . . .
N4 N 0.55954(16) 0.55978(16) 0.64938(14) 0.0220(4) Uani 1 1 d . . . . .
N5 N 0.67770(16) 0.55751(16) 0.62911(14) 0.0222(4) Uani 1 1 d . . . . .
N6 N 0.57943(16) 0.76535(16) 0.75254(13) 0.0224(4) Uani 1 1 d . . . . .
N7 N 0.69572(16) 0.71873(16) 0.72207(14) 0.0221(4) Uani 1 1 d . . . . .
N8 N 0.50826(16) 0.79918(16) 0.54087(13) 0.0205(4) Uani 1 1 d . . . . .
N9 N 0.63320(16) 0.77496(16) 0.54229(13) 0.0217(4) Uani 1 1 d . . . . .
C00D C 0.6669(2) 0.8389(2) 0.46081(17) 0.0246(5) Uani 1 1 d . . . . .
C1 C 0.2341(2) 0.5794(3) 1.01459(19) 0.0374(6) Uani 1 1 d . . . . .
H016 H 0.213640 0.547046 1.078210 0.045 Uiso 1 1 calc R U . . .
C2 C 0.3422(2) 0.5171(2) 0.97358(19) 0.0380(6) Uani 1 1 d . . . . .
H018 H 0.391184 0.443523 1.010112 0.046 Uiso 1 1 calc R U . . .
C3 C 0.3790(2) 0.5592(2) 0.88228(18) 0.0311(6) Uani 1 1 d . . . . .
H013 H 0.452893 0.518091 0.855549 0.037 Uiso 1 1 calc R U . . .
C4 C 0.3006(2) 0.6664(2) 0.83135(16) 0.0243(5) Uani 1 1 d . . . . .
C5 C 0.1926(2) 0.7267(2) 0.87107(17) 0.0258(5) Uani 1 1 d . . . . .
C6 C 0.1574(2) 0.6855(2) 0.96578(17) 0.0307(6) Uani 1 1 d . . . . .
C7 C 0.0463(2) 0.7574(3) 1.01236(18) 0.0362(6) Uani 1 1 d . . . . .
C8 C -0.0272(3) 0.6811(3) 1.07412(19) 0.0496(8) Uani 1 1 d . . . . .
H01J H -0.116337 0.717659 1.066413 0.059 Uiso 1 1 calc R U . . .
H01K H -0.004901 0.595784 1.063855 0.059 Uiso 1 1 calc R U . . .
C9 C 0.0745(3) 0.7887(3) 1.1116(2) 0.0520(8) Uani 1 1 d . . . . .
H01H H 0.162548 0.772699 1.125673 0.062 Uiso 1 1 calc R U . . .
H01I H 0.029562 0.871972 1.120259 0.062 Uiso 1 1 calc R U . . .
C10 C 0.3261(2) 0.5004(2) 0.63395(17) 0.0304(6) Uani 1 1 d . . . . .
H00R H 0.328059 0.571058 0.589100 0.036 Uiso 1 1 calc R U . . .
C11 C 0.2157(2) 0.4784(3) 0.65848(19) 0.0376(6) Uani 1 1 d . . . . .
H014 H 0.142166 0.535022 0.631550 0.045 Uiso 1 1 calc R U . . .
C12 C 0.2116(3) 0.3751(3) 0.72159(19) 0.0406(7) Uani 1 1 d . . . . .
H01D H 0.135481 0.360657 0.738522 0.049 Uiso 1 1 calc R U . . .
C13 C 0.3182(3) 0.2926(3) 0.76013(19) 0.0395(7) Uani 1 1 d . . . . .
H017 H 0.315727 0.220474 0.802840 0.047 Uiso 1 1 calc R U . . .
C14 C 0.4289(2) 0.3146(2) 0.73676(19) 0.0348(6) Uani 1 1 d . . . . .
H012 H 0.502138 0.257228 0.763481 0.042 Uiso 1 1 calc R U . . .
C15 C 0.4340(2) 0.4196(2) 0.67462(16) 0.0242(5) Uani 1 1 d . . . . .
C16 C 0.5518(2) 0.4461(2) 0.65606(16) 0.0230(5) Uani 1 1 d . . . . .
C17 C 0.6666(2) 0.3700(2) 0.64240(17) 0.0267(5) Uani 1 1 d . . . . .
H00U H 0.687520 0.284866 0.644629 0.032 Uiso 1 1 calc R U . . .
C18 C 0.7435(2) 0.4427(2) 0.62507(16) 0.0242(5) Uani 1 1 d . . . . .
C19 C 0.8765(2) 0.4090(2) 0.60474(19) 0.0321(6) Uani 1 1 d . . . . .
H00D H 0.892911 0.468537 0.551205 0.048 Uiso 1 1 calc R U . . .
H00F H 0.900842 0.328536 0.585943 0.048 Uiso 1 1 calc R U . . .
H00H H 0.922883 0.407815 0.663750 0.048 Uiso 1 1 calc R U . . .
C20 C 0.3791(2) 0.9274(2) 0.84751(18) 0.0265(5) Uani 1 1 d . . . . .
H00G H 0.373449 0.939741 0.777986 0.032 Uiso 1 1 calc R U . . .
C21 C 0.2817(2) 0.9847(2) 0.89960(19) 0.0310(6) Uani 1 1 d . . . . .
H00V H 0.209480 1.035172 0.865580 0.037 Uiso 1 1 calc R U . . .
C22 C 0.2891(3) 0.9688(3) 0.9997(2) 0.0464(7) Uani 1 1 d . . . . .
H01E H 0.222413 1.008165 1.035339 0.056 Uiso 1 1 calc R U . . .
C23 C 0.3938(3) 0.8953(3) 1.0482(2) 0.0680(11) Uani 1 1 d . . . . .
H01L H 0.399530 0.884932 1.117593 0.082 Uiso 1 1 calc R U . . .
C24 C 0.4910(3) 0.8362(3) 0.9973(2) 0.0551(9) Uani 1 1 d . . . . .
H01G H 0.562244 0.784635 1.032054 0.066 Uiso 1 1 calc R U . . .
C25 C 0.4849(2) 0.8521(2) 0.89606(17) 0.0277(5) Uani 1 1 d . . . . .
C26 C 0.5908(2) 0.7927(2) 0.84182(16) 0.0240(5) Uani 1 1 d . . . . .
C27 C 0.7137(2) 0.7624(2) 0.86856(18) 0.0299(5) Uani 1 1 d . . . . .
H00Z H 0.746949 0.772134 0.927896 0.036 Uiso 1 1 calc R U . . .
C28 C 0.7772(2) 0.7156(2) 0.79215(18) 0.0265(5) Uani 1 1 d . . . . .
C29 C 0.9114(2) 0.6675(2) 0.7809(2) 0.0363(6) Uani 1 1 d . . . . .
H01A H 0.930106 0.584690 0.767250 0.054 Uiso 1 1 calc R U . . .
H01B H 0.954057 0.667282 0.841606 0.054 Uiso 1 1 calc R U . . .
H01C H 0.937978 0.719038 0.726561 0.054 Uiso 1 1 calc R U . . .
C30 C 0.2471(2) 0.8821(2) 0.48639(17) 0.0265(5) Uani 1 1 d . . . . .
H00K H 0.268355 0.841505 0.551774 0.032 Uiso 1 1 calc R U . . .
C31 C 0.1276(2) 0.9094(2) 0.45266(18) 0.0286(5) Uani 1 1 d . . . . .
H00E H 0.068281 0.886825 0.494707 0.034 Uiso 1 1 calc R U . . .
C32 C 0.0946(2) 0.9695(2) 0.35786(18) 0.0313(6) Uani 1 1 d . . . . .
H00M H 0.013007 0.987667 0.334370 0.038 Uiso 1 1 calc R U . . .
C33 C 0.1819(2) 1.0026(2) 0.29776(18) 0.0329(6) Uani 1 1 d . . . . .
H010 H 0.159731 1.044976 0.232987 0.040 Uiso 1 1 calc R U . . .
C34 C 0.3014(2) 0.9746(2) 0.33124(17) 0.0280(5) Uani 1 1 d . . . . .
H00L H 0.360300 0.997634 0.288958 0.034 Uiso 1 1 calc R U . . .
C35 C 0.3365(2) 0.91291(19) 0.42626(16) 0.0221(5) Uani 1 1 d . . . . .
C36 C 0.4655(2) 0.87569(19) 0.45752(15) 0.0211(5) Uani 1 1 d . . . . .
C37 C 0.5634(2) 0.9028(2) 0.40626(17) 0.0278(5) Uani 1 1 d . . . . .
H00S H 0.559166 0.955550 0.345296 0.033 Uiso 1 1 calc R U . . .
C38 C 0.7969(2) 0.8338(2) 0.44025(19) 0.0337(6) Uani 1 1 d . . . . .
H00A H 0.834258 0.852304 0.496548 0.051 Uiso 1 1 calc R U . . .
H00B H 0.800494 0.893357 0.381973 0.051 Uiso 1 1 calc R U . . .
H00C H 0.840973 0.752514 0.428764 0.051 Uiso 1 1 calc R U . . .
B1 B 0.7147(2) 0.6767(2) 0.62140(19) 0.0229(5) Uani 1 1 d . . . . .
H01F H 0.802085 0.662274 0.603636 0.028 Uiso 1 1 calc R U . . .

loop_
_atom_site_aniso_label
_atom_site_aniso_U_11
_atom_site_aniso_U_22
_atom_site_aniso_U_33
_atom_site_aniso_U_23
_atom_site_aniso_U_13
_atom_site_aniso_U_12
Zn1 0.01665(13) 0.02092(14) 0.02180(14) -0.00036(10) 0.00320(10) -0.00567(10)
O1 0.0515(14) 0.159(3) 0.0251(11) -0.0038(13) 0.0060(9) -0.0558(16)
O2 0.0286(10) 0.0607(13) 0.0361(11) -0.0036(10) 0.0084(8) -0.0008(9)
N1 0.0202(10) 0.0353(11) 0.0237(10) -0.0002(9) 0.0043(8) -0.0066(9)
N2 0.0199(10) 0.0341(11) 0.0237(10) 0.0011(9) 0.0015(8) -0.0079(9)
N3 0.0214(10) 0.0275(10) 0.0218(10) -0.0006(8) 0.0042(8) -0.0084(8)
N4 0.0170(9) 0.0223(10) 0.0272(10) -0.0031(8) 0.0024(8) -0.0071(8)
N5 0.0187(10) 0.0214(10) 0.0265(10) -0.0037(8) 0.0030(8) -0.0062(8)
N6 0.0188(10) 0.0240(10) 0.0240(10) -0.0029(8) 0.0049(8) -0.0065(8)
N7 0.0156(9) 0.0227(10) 0.0283(10) -0.0059(8) 0.0027(8) -0.0052(8)
N8 0.0167(9) 0.0207(9) 0.0241(10) -0.0028(8) 0.0039(7) -0.0059(8)
N9 0.0191(10) 0.0234(10) 0.0244(10) -0.0045(8) 0.0064(8) -0.0090(8)
C00D 0.0278(13) 0.0247(12) 0.0258(12) -0.0085(10) 0.0098(10) -0.0128(10)
C1 0.0389(15) 0.0467(16) 0.0246(13) 0.0050(12) 0.0054(11) -0.0157(13)
C2 0.0376(15) 0.0357(15) 0.0336(15) 0.0065(12) -0.0022(12) -0.0058(12)
C3 0.0278(13) 0.0324(14) 0.0305(14) -0.0038(11) 0.0023(10) -0.0052(11)
C4 0.0229(12) 0.0272(12) 0.0237(12) -0.0015(10) 0.0020(9) -0.0101(10)
C5 0.0222(12) 0.0318(13) 0.0233(12) -0.0012(10) 0.0017(9) -0.0096(10)
C6 0.0261(13) 0.0424(15) 0.0239(13) -0.0009(11) 0.0023(10) -0.0132(11)
C7 0.0268(13) 0.0554(17) 0.0255(13) -0.0048(12) 0.0049(10) -0.0117(12)
C8 0.0327(15) 0.093(2) 0.0244(14) -0.0005(15) 0.0040(11) -0.0250(16)
C9 0.0356(16) 0.091(3) 0.0360(16) -0.0189(16) 0.0085(13) -0.0232(16)
C10 0.0339(14) 0.0363(14) 0.0245(13) -0.0020(11) -0.0010(10) -0.0174(11)
C11 0.0305(14) 0.0570(18) 0.0300(14) -0.0074(13) -0.0002(11) -0.0195(13)
C12 0.0407(16) 0.066(2) 0.0308(14) -0.0168(14) 0.0127(12) -0.0355(15)
C13 0.0574(19) 0.0398(16) 0.0333(15) -0.0071(12) 0.0111(13) -0.0332(14)
C14 0.0418(15) 0.0286(14) 0.0364(15) -0.0046(11) 0.0039(12) -0.0144(12)
C15 0.0291(13) 0.0256(12) 0.0225(12) -0.0077(10) 0.0037(9) -0.0131(10)
C16 0.0260(12) 0.0230(12) 0.0210(12) -0.0025(9) 0.0009(9) -0.0091(10)
C17 0.0296(13) 0.0196(12) 0.0302(13) -0.0063(10) 0.0018(10) -0.0044(10)
C18 0.0239(12) 0.0241(12) 0.0238(12) -0.0066(10) 0.0007(9) -0.0038(10)
C19 0.0256(13) 0.0317(14) 0.0379(15) -0.0118(11) 0.0041(11) -0.0030(11)
C20 0.0272(13) 0.0240(12) 0.0280(13) -0.0009(10) 0.0039(10) -0.0093(10)
C21 0.0264(13) 0.0225(12) 0.0420(15) -0.0026(11) 0.0051(11) -0.0056(10)
C22 0.0496(18) 0.0410(16) 0.0394(16) -0.0116(13) 0.0165(13) 0.0041(14)
C23 0.075(2) 0.075(2) 0.0261(16) -0.0135(16) 0.0060(15) 0.0268(19)
C24 0.0552(19) 0.059(2) 0.0301(15) -0.0125(14) -0.0042(13) 0.0216(16)
C25 0.0304(13) 0.0237(12) 0.0277(13) -0.0042(10) 0.0013(10) -0.0057(10)
C26 0.0282(12) 0.0207(11) 0.0223(12) -0.0031(9) 0.0014(9) -0.0062(10)
C27 0.0267(13) 0.0308(13) 0.0296(13) -0.0074(11) -0.0053(10) -0.0020(11)
C28 0.0218(12) 0.0251(12) 0.0324(13) -0.0052(10) -0.0023(10) -0.0056(10)
C29 0.0214(13) 0.0415(15) 0.0458(16) -0.0146(13) -0.0058(11) -0.0040(11)
C30 0.0254(12) 0.0285(13) 0.0202(12) -0.0013(10) 0.0001(9) -0.0007(10)
C31 0.0255(13) 0.0276(13) 0.0305(13) -0.0045(10) 0.0052(10) -0.0044(10)
C32 0.0277(13) 0.0267(13) 0.0364(14) -0.0048(11) -0.0063(11) -0.0024(11)
C33 0.0399(15) 0.0292(13) 0.0256(13) 0.0040(10) -0.0092(11) -0.0075(11)
C34 0.0360(14) 0.0250(12) 0.0236(12) -0.0008(10) 0.0011(10) -0.0116(11)
C35 0.0264(12) 0.0159(11) 0.0236(12) -0.0062(9) 0.0027(9) -0.0038(9)
C36 0.0280(12) 0.0180(11) 0.0177(11) -0.0043(9) 0.0035(9) -0.0065(9)
C37 0.0353(14) 0.0282(13) 0.0221(12) -0.0017(10) 0.0075(10) -0.0144(11)
C38 0.0309(14) 0.0379(15) 0.0353(14) -0.0036(12) 0.0112(11) -0.0169(12)
B1 0.0156(12) 0.0249(14) 0.0293(14) -0.0041(11) 0.0035(10) -0.0078(10)

loop_
_atom_type_symbol
_atom_type_description
_atom_type_scat_dispersion_real
_atom_type_scat_dispersion_imag
_atom_type_scat_source
C C 0.0033 0.0016 'International Tables Vol C Tables 4.2.6.8 and 6.1.1.4'
H H 0.0000 0.0000 'International Tables Vol C Tables 4.2.6.8 and 6.1.1.4'
B B 0.0013 0.0007 'International Tables Vol C Tables 4.2.6.8 and 6.1.1.4'
N N 0.0061 0.0033 'International Tables Vol C Tables 4.2.6.8 and 6.1.1.4'
O O 0.0106 0.0060 'International Tables Vol C Tables 4.2.6.8 and 6.1.1.4'
Zn Zn 0.2839 1.4301 'International Tables Vol C Tables 4.2.6.8 and 6.1.1.4'

loop_
_geom_angle_atom_site_label_1
_geom_angle_atom_site_label_2
_geom_angle_atom_site_label_3
_geom_angle
_geom_angle_site_symmetry_1
_geom_angle_site_symmetry_3
_geom_angle_publ_flag
N3 Zn1 N4 118.87(8) . . ?
N3 Zn1 N6 109.42(8) . . ?
N3 Zn1 N8 138.34(8) . . ?
N4 Zn1 N6 97.18(7) . . ?
N8 Zn1 N4 89.99(7) . . ?
N8 Zn1 N6 94.55(7) . . ?
C8 O1 C9 91.2(2) . . ?
C7 O2 H009 111.7(18) . . ?
N2 N1 C5 107.31(18) . . ?
N1 N2 N3 110.55(18) . . ?
N2 N3 Zn1 124.58(14) . . ?
N2 N3 C4 108.45(18) . . ?
C4 N3 Zn1 123.68(15) . . ?
N5 N4 Zn1 113.37(13) . . ?
C16 N4 Zn1 139.13(15) . . ?
C16 N4 N5 107.31(18) . . ?
N4 N5 B1 118.67(17) . . ?
C18 N5 N4 109.45(18) . . ?
C18 N5 B1 131.76(19) . . ?
N7 N6 Zn1 110.48(13) . . ?
C26 N6 Zn1 139.63(15) . . ?
C26 N6 N7 106.54(18) . . ?
N6 N7 B1 119.61(17) . . ?
C28 N7 N6 109.79(18) . . ?
C28 N7 B1 130.57(19) . . ?
N9 N8 Zn1 109.60(13) . . ?
C36 N8 Zn1 142.38(15) . . ?
C36 N8 N9 107.50(17) . . ?
N8 N9 B1 121.75(17) . . ?
C00D N9 N8 109.06(18) . . ?
C00D N9 B1 128.78(19) . . ?
N9 C00D C37 107.8(2) . . ?
N9 C00D C38 122.6(2) . . ?
C37 C00D C38 129.5(2) . . ?
C2 C1 H016 118.8 . . ?
C6 C1 H016 118.8 . . ?
C6 C1 C2 122.4(2) . . ?
C1 C2 H018 118.9 . . ?
C3 C2 C1 122.3(2) . . ?
C3 C2 H018 118.9 . . ?
C2 C3 H013 122.1 . . ?
C2 C3 C4 115.8(2) . . ?
C4 C3 H013 122.1 . . ?
N3 C4 C3 132.4(2) . . ?
N3 C4 C5 105.7(2) . . ?
C5 C4 C3 121.9(2) . . ?
N1 C5 C4 108.03(19) . . ?
N1 C5 C6 129.9(2) . . ?
C4 C5 C6 122.0(2) . . ?
C1 C6 C5 115.6(2) . . ?
C1 C6 C7 122.5(2) . . ?
C5 C6 C7 121.8(2) . . ?
O2 C7 C6 113.5(2) . . ?
O2 C7 C8 112.1(2) . . ?
O2 C7 C9 115.3(2) . . ?
C6 C7 C8 115.1(2) . . ?
C6 C7 C9 113.5(2) . . ?
C8 C7 C9 84.2(2) . . ?
O1 C8 C7 91.6(2) . . ?
O1 C8 H01J 113.4 . . ?
O1 C8 H01K 113.4 . . ?
C7 C8 H01J 113.4 . . ?
C7 C8 H01K 113.4 . . ?
H01J C8 H01K 110.7 . . ?
O1 C9 C7 91.0(2) . . ?
O1 C9 H01H 113.5 . . ?
O1 C9 H01I 113.5 . . ?
C7 C9 H01H 113.5 . . ?
C7 C9 H01I 113.5 . . ?
H01H C9 H01I 110.8 . . ?
C11 C10 H00R 119.9 . . ?
C11 C10 C15 120.3(2) . . ?
C15 C10 H00R 119.9 . . ?
C10 C11 H014 119.8 . . ?
C12 C11 C10 120.5(3) . . ?
C12 C11 H014 119.8 . . ?
C11 C12 H01D 120.1 . . ?
C11 C12 C13 119.7(2) . . ?
C13 C12 H01D 120.1 . . ?
C12 C13 H017 119.9 . . ?
C12 C13 C14 120.1(2) . . ?
C14 C13 H017 119.9 . . ?
C13 C14 H012 119.7 . . ?
C13 C14 C15 120.6(3) . . ?
C15 C14 H012 119.7 . . ?
C10 C15 C16 121.2(2) . . ?
C14 C15 C10 118.7(2) . . ?
C14 C15 C16 120.0(2) . . ?
N4 C16 C15 120.3(2) . . ?
N4 C16 C17 108.98(19) . . ?
C17 C16 C15 130.8(2) . . ?
C16 C17 H00U 126.8 . . ?
C18 C17 C16 106.4(2) . . ?
C18 C17 H00U 126.8 . . ?
N5 C18 C17 107.81(19) . . ?
N5 C18 C19 122.9(2) . . ?
C17 C18 C19 129.3(2) . . ?
C18 C19 H00D 109.5 . . ?
C18 C19 H00F 109.5 . . ?
C18 C19 H00H 109.5 . . ?
H00D C19 H00F 109.5 . . ?
H00D C19 H00H 109.5 . . ?
H00F C19 H00H 109.5 . . ?
C21 C20 H00G 119.7 . . ?
C21 C20 C25 120.6(2) . . ?
C25 C20 H00G 119.7 . . ?
C20 C21 H00V 119.8 . . ?
C22 C21 C20 120.3(2) . . ?
C22 C21 H00V 119.8 . . ?
C21 C22 H01E 120.3 . . ?
C21 C22 C23 119.3(3) . . ?
C23 C22 H01E 120.3 . . ?
C22 C23 H01L 119.5 . . ?
C22 C23 C24 121.0(3) . . ?
C24 C23 H01L 119.5 . . ?
C23 C24 H01G 119.9 . . ?
C23 C24 C25 120.2(3) . . ?
C25 C24 H01G 119.9 . . ?
C20 C25 C26 121.4(2) . . ?
C24 C25 C20 118.5(2) . . ?
C24 C25 C26 120.1(2) . . ?
N6 C26 C25 122.4(2) . . ?
N6 C26 C27 109.4(2) . . ?
C27 C26 C25 128.1(2) . . ?
C26 C27 H00Z 126.8 . . ?
C28 C27 C26 106.5(2) . . ?
C28 C27 H00Z 126.8 . . ?
N7 C28 C27 107.8(2) . . ?
N7 C28 C29 122.3(2) . . ?
C27 C28 C29 129.9(2) . . ?
C28 C29 H01A 109.5 . . ?
C28 C29 H01B 109.5 . . ?
C28 C29 H01C 109.5 . . ?
H01A C29 H01B 109.5 . . ?
H01A C29 H01C 109.5 . . ?
H01B C29 H01C 109.5 . . ?
C31 C30 H00K 119.4 . . ?
C31 C30 C35 121.3(2) . . ?
C35 C30 H00K 119.4 . . ?
C30 C31 H00E 119.9 . . ?
C32 C31 C30 120.2(2) . . ?
C32 C31 H00E 119.9 . . ?
C31 C32 H00M 120.4 . . ?
C33 C32 C31 119.2(2) . . ?
C33 C32 H00M 120.4 . . ?
C32 C33 H010 119.7 . . ?
C32 C33 C34 120.6(2) . . ?
C34 C33 H010 119.7 . . ?
C33 C34 H00L 119.5 . . ?
C33 C34 C35 121.0(2) . . ?
C35 C34 H00L 119.5 . . ?
C30 C35 C34 117.8(2) . . ?
C30 C35 C36 122.2(2) . . ?
C34 C35 C36 119.9(2) . . ?
N8 C36 C35 122.92(19) . . ?
N8 C36 C37 108.7(2) . . ?
C37 C36 C35 128.2(2) . . ?
C00D C37 C36 106.9(2) . . ?
C00D C37 H00S 126.6 . . ?
C36 C37 H00S 126.6 . . ?
C00D C38 H00A 109.5 . . ?
C00D C38 H00B 109.5 . . ?
C00D C38 H00C 109.5 . . ?
H00A C38 H00B 109.5 . . ?
H00A C38 H00C 109.5 . . ?
H00B C38 H00C 109.5 . . ?
N5 B1 N9 109.51(18) . . ?
N5 B1 H01F 109.9 . . ?
N7 B1 N5 108.17(18) . . ?
N7 B1 N9 109.53(18) . . ?
N7 B1 H01F 109.9 . . ?
N9 B1 H01F 109.9 . . ?

loop_
_geom_bond_atom_site_label_1
_geom_bond_atom_site_label_2
_geom_bond_distance
_geom_bond_site_symmetry_2
_geom_bond_publ_flag
Zn1 N3 1.9376(18) . ?
Zn1 N4 2.0142(18) . ?
Zn1 N6 2.0584(19) . ?
Zn1 N8 2.0118(18) . ?
O1 C8 1.441(3) . ?
O1 C9 1.452(4) . ?
O2 H009 1.04(3) . ?
O2 C7 1.404(3) . ?
N1 C5 1.374(3) . ?
N2 N1 1.324(3) . ?
N3 N2 1.341(3) . ?
N3 C4 1.371(3) . ?
N4 N5 1.370(2) . ?
N4 C16 1.342(3) . ?
N5 C18 1.351(3) . ?
N5 B1 1.550(3) . ?
N6 N7 1.377(2) . ?
N6 C26 1.346(3) . ?
N7 C28 1.350(3) . ?
N7 B1 1.547(3) . ?
N8 N9 1.379(2) . ?
N8 C36 1.341(3) . ?
N9 C00D 1.355(3) . ?
N9 B1 1.551(3) . ?
C00D C37 1.372(3) . ?
C00D C38 1.497(3) . ?
C1 H016 0.9500 . ?
C1 C2 1.411(4) . ?
C2 H018 0.9500 . ?
C3 C2 1.379(3) . ?
C3 H013 0.9500 . ?
C4 C3 1.403(3) . ?
C4 C5 1.395(3) . ?
C5 C6 1.410(3) . ?
C6 C1 1.376(4) . ?
C6 C7 1.513(3) . ?
C7 C8 1.538(4) . ?
C7 C9 1.544(4) . ?
C8 H01J 0.9900 . ?
C8 H01K 0.9900 . ?
C9 H01H 0.9900 . ?
C9 H01I 0.9900 . ?
C10 H00R 0.9500 . ?
C10 C11 1.384(3) . ?
C11 H014 0.9500 . ?
C11 C12 1.376(4) . ?
C12 H01D 0.9500 . ?
C13 C12 1.378(4) . ?
C13 H017 0.9500 . ?
C14 C13 1.384(4) . ?
C14 H012 0.9500 . ?
C15 C10 1.390(3) . ?
C15 C14 1.388(3) . ?
C16 C15 1.474(3) . ?
C16 C17 1.395(3) . ?
C17 H00U 0.9500 . ?
C18 C17 1.376(3) . ?
C18 C19 1.496(3) . ?
C19 H00D 0.9800 . ?
C19 H00F 0.9800 . ?
C19 H00H 0.9800 . ?
C20 H00G 0.9500 . ?
C20 C21 1.388(3) . ?
C20 C25 1.389(3) . ?
C21 H00V 0.9500 . ?
C21 C22 1.369(4) . ?
C22 H01E 0.9500 . ?
C22 C23 1.373(4) . ?
C23 H01L 0.9500 . ?
C24 C23 1.383(4) . ?
C24 H01G 0.9500 . ?
C25 C24 1.384(4) . ?
C26 C25 1.477(3) . ?
C26 C27 1.394(3) . ?
C27 H00Z 0.9500 . ?
C28 C27 1.375(3) . ?
C28 C29 1.496(3) . ?
C29 H01A 0.9800 . ?
C29 H01B 0.9800 . ?
C29 H01C 0.9800 . ?
C30 H00K 0.9500 . ?
C31 C30 1.387(3) . ?
C31 H00E 0.9500 . ?
C31 C32 1.385(3) . ?
C32 H00M 0.9500 . ?
C32 C33 1.384(4) . ?
C33 H010 0.9500 . ?
C34 C33 1.385(3) . ?
C34 H00L 0.9500 . ?
C35 C30 1.393(3) . ?
C35 C34 1.396(3) . ?
C36 C35 1.471(3) . ?
C36 C37 1.397(3) . ?
C37 H00S 0.9500 . ?
C38 H00A 0.9800 . ?
C38 H00B 0.9800 . ?
C38 H00C 0.9800 . ?
B1 H01F 1.0000 . ?

loop_
_geom_torsion_atom_site_label_1
_geom_torsion_atom_site_label_2
_geom_torsion_atom_site_label_3
_geom_torsion_atom_site_label_4
_geom_torsion
_geom_torsion_site_symmetry_1
_geom_torsion_site_symmetry_2
_geom_torsion_site_symmetry_3
_geom_torsion_site_symmetry_4
_geom_torsion_publ_flag
Zn1 N3 N2 N1 -160.72(15) . . . . ?
Zn1 N3 C4 C3 -19.5(4) . . . . ?
Zn1 N3 C4 C5 160.41(16) . . . . ?
Zn1 N4 N5 C18 174.77(14) . . . . ?
Zn1 N4 N5 B1 -1.7(2) . . . . ?
Zn1 N4 C16 C15 7.5(4) . . . . ?
Zn1 N4 C16 C17 -172.78(18) . . . . ?
Zn1 N6 N7 C28 -162.60(15) . . . . ?
Zn1 N6 N7 B1 15.8(2) . . . . ?
Zn1 N6 C26 C25 -27.9(4) . . . . ?
Zn1 N6 C26 C27 155.21(19) . . . . ?
Zn1 N8 N9 C00D -172.20(14) . . . . ?
Zn1 N8 N9 B1 14.5(2) . . . . ?
Zn1 N8 C36 C35 -15.8(4) . . . . ?
Zn1 N8 C36 C37 168.73(19) . . . . ?
O2 C7 C8 O1 -125.5(2) . . . . ?
O2 C7 C9 O1 122.1(2) . . . . ?
N1 C5 C6 C1 179.3(2) . . . . ?
N1 C5 C6 C7 -4.1(4) . . . . ?
N2 N1 C5 C4 -0.8(3) . . . . ?
N2 N1 C5 C6 177.6(2) . . . . ?
N2 N3 C4 C3 -179.8(3) . . . . ?
N2 N3 C4 C5 0.1(2) . . . . ?
N3 N2 N1 C5 0.9(3) . . . . ?
N3 C4 C3 C2 -179.7(2) . . . . ?
N3 C4 C5 N1 0.4(3) . . . . ?
N3 C4 C5 C6 -178.1(2) . . . . ?
N4 N5 C18 C17 0.4(3) . . . . ?
N4 N5 C18 C19 -179.7(2) . . . . ?
N4 N5 B1 N7 62.4(2) . . . . ?
N4 N5 B1 N9 -56.9(3) . . . . ?
N4 C16 C15 C10 36.7(3) . . . . ?
N4 C16 C15 C14 -140.8(2) . . . . ?
N4 C16 C17 C18 -1.3(3) . . . . ?
N5 N4 C16 C15 -178.20(19) . . . . ?
N5 N4 C16 C17 1.5(2) . . . . ?
N5 C18 C17 C16 0.6(3) . . . . ?
N6 N7 C28 C27 -0.9(3) . . . . ?
N6 N7 C28 C29 179.0(2) . . . . ?
N6 N7 B1 N5 -72.2(2) . . . . ?
N6 N7 B1 N9 47.1(2) . . . . ?
N6 C26 C25 C20 -27.7(3) . . . . ?
N6 C26 C25 C24 154.3(3) . . . . ?
N6 C26 C27 C28 0.1(3) . . . . ?
N7 N6 C26 C25 176.2(2) . . . . ?
N7 N6 C26 C27 -0.7(2) . . . . ?
N7 C28 C27 C26 0.5(3) . . . . ?
N8 N9 C00D C37 -0.9(2) . . . . ?
N8 N9 C00D C38 179.4(2) . . . . ?
N8 N9 B1 N5 49.3(3) . . . . ?
N8 N9 B1 N7 -69.2(2) . . . . ?
N8 C36 C35 C30 7.4(3) . . . . ?
N8 C36 C35 C34 -168.4(2) . . . . ?
N8 C36 C37 C00D 0.8(3) . . . . ?
N9 N8 C36 C35 174.12(19) . . . . ?
N9 N8 C36 C37 -1.3(2) . . . . ?
N9 C00D C37 C36 0.0(3) . . . . ?
C00D N9 B1 N5 -122.5(2) . . . . ?
C00D N9 B1 N7 119.0(2) . . . . ?
C1 C6 C7 O2 -172.2(2) . . . . ?
C1 C6 C7 C8 -41.2(4) . . . . ?
C1 C6 C7 C9 53.5(4) . . . . ?
C3 C4 C5 N1 -179.6(2) . . . . ?
C3 C4 C5 C6 1.8(4) . . . . ?
C4 N3 N2 N1 -0.6(3) . . . . ?
C4 C3 C2 C1 -1.7(4) . . . . ?
C4 C5 C6 C1 -2.5(4) . . . . ?
C4 C5 C6 C7 174.1(2) . . . . ?
C5 C4 C3 C2 0.3(4) . . . . ?
C5 C6 C1 C2 1.1(4) . . . . ?
C5 C6 C7 O2 11.4(4) . . . . ?
C5 C6 C7 C8 142.4(2) . . . . ?
C5 C6 C7 C9 -122.9(3) . . . . ?
C6 C1 C2 C3 1.0(4) . . . . ?
C6 C7 C8 O1 102.9(3) . . . . ?
C6 C7 C9 O1 -104.5(2) . . . . ?
C7 C6 C1 C2 -175.4(3) . . . . ?
C8 O1 C9 C7 -11.0(2) . . . . ?
C8 C7 C9 O1 10.3(2) . . . . ?
C9 O1 C8 C7 11.0(2) . . . . ?
C9 C7 C8 O1 -10.4(2) . . . . ?
C10 C11 C12 C13 -0.4(4) . . . . ?
C10 C15 C14 C13 -2.0(4) . . . . ?
C14 C13 C12 C11 1.1(4) . . . . ?
C14 C15 C10 C11 2.7(4) . . . . ?
C15 C10 C11 C12 -1.5(4) . . . . ?
C15 C14 C13 C12 0.1(4) . . . . ?
C15 C16 C17 C18 178.4(2) . . . . ?
C16 N4 N5 C18 -1.2(2) . . . . ?
C16 N4 N5 B1 -177.59(19) . . . . ?
C16 C15 C10 C11 -174.8(2) . . . . ?
C16 C15 C14 C13 175.5(2) . . . . ?
C17 C16 C15 C10 -142.9(3) . . . . ?
C17 C16 C15 C14 39.6(4) . . . . ?
C18 N5 B1 N7 -113.1(3) . . . . ?
C18 N5 B1 N9 127.6(2) . . . . ?
C19 C18 C17 C16 -179.4(2) . . . . ?
C20 C21 C22 C23 -0.1(5) . . . . ?
C20 C25 C24 C23 -0.5(5) . . . . ?
C21 C20 C25 C24 -0.4(4) . . . . ?
C21 C20 C25 C26 -178.4(2) . . . . ?
C21 C22 C23 C24 -0.8(6) . . . . ?
C25 C20 C21 C22 0.8(4) . . . . ?
C25 C24 C23 C22 1.1(6) . . . . ?
C25 C26 C27 C28 -176.6(2) . . . . ?
C26 N6 N7 C28 1.0(2) . . . . ?
C26 N6 N7 B1 179.40(19) . . . . ?
C26 C25 C24 C23 177.5(3) . . . . ?
C27 C26 C25 C20 148.6(2) . . . . ?
C27 C26 C25 C24 -29.4(4) . . . . ?
C28 N7 B1 N5 105.8(3) . . . . ?
C28 N7 B1 N9 -134.9(2) . . . . ?
C29 C28 C27 C26 -179.4(2) . . . . ?
C30 C31 C32 C33 -0.5(4) . . . . ?
C30 C35 C34 C33 -0.8(3) . . . . ?
C31 C32 C33 C34 1.0(4) . . . . ?
C32 C31 C30 C35 -0.6(4) . . . . ?
C34 C35 C30 C31 1.2(3) . . . . ?
C35 C34 C33 C32 -0.3(4) . . . . ?
C35 C36 C37 C00D -174.3(2) . . . . ?
C36 N8 N9 C00D 1.4(2) . . . . ?
C36 N8 N9 B1 -171.88(19) . . . . ?
C36 C35 C30 C31 -174.6(2) . . . . ?
C36 C35 C34 C33 175.2(2) . . . . ?
C37 C36 C35 C30 -178.1(2) . . . . ?
C37 C36 C35 C34 6.2(4) . . . . ?
C38 C00D C37 C36 179.7(2) . . . . ?
B1 N5 C18 C17 176.2(2) . . . . ?
B1 N5 C18 C19 -3.9(4) . . . . ?
B1 N7 C28 C27 -179.1(2) . . . . ?
B1 N7 C28 C29 0.8(4) . . . . ?
B1 N9 C00D C37 171.8(2) . . . . ?
B1 N9 C00D C38 -7.9(4) . . . . ?
